data_1504631
loop_
_publ_author_name
'Basavaiah, Deevi'
'Roy, Suparna'

_publ_section_title
;
 Dimethyl sulfide induced [3+2] annulation strategy: an efficient
 synthesis of functionalized dihydropyrazole derivatives using the
 Baylis-Hillman bromides.
;
_journal_issue 9
_journal_name_full 'Organic letters'
_journal_page_first 1819
_journal_page_last 1821
_journal_paper_doi 10.1021/ol800424v
_journal_volume 10
_journal_year 2008
_chemical_formula_moiety 'C18 H21 Br N2 O6'
_chemical_formula_sum 'C18 H21 Br N2 O6'
_chemical_formula_weight 441.28
_chemical_melting_point 130(2)
_chemical_name_systematic
; 
 3-(4-Bromophenyl)-1,2-bis(isopropoxycarbonyl)-
2,3-dihydro-1H-pyrazole-4-carboxylic acid    
;
_space_group_IT_number 2
_symmetry_cell_setting triclinic
_symmetry_space_group_name_Hall '-P 1'
_symmetry_space_group_name_H-M 'P -1'
_atom_sites_solution_hydrogens geom
_atom_sites_solution_primary direct
_atom_sites_solution_secondary difmap
_audit_creation_method SHELXL-97
_cell_angle_alpha 104.4070(10)
_cell_angle_beta 91.4570(10)
_cell_angle_gamma 116.6200(10)
_cell_formula_units_Z 2
_cell_length_a 9.9179(8)
_cell_length_b 9.9305(8)
_cell_length_c 12.1617(10)
_cell_measurement_temperature 298
_cell_volume 1024.11(14)
_computing_cell_refinement 'Bruker SMART'
_computing_data_collection 'Bruker SMART'
_computing_data_reduction 'Bruker SAINT'
_computing_molecular_graphics 'Ortep-3 for Windows/Platon'
_computing_publication_material 'Bruker SHELXTL'
_computing_structure_refinement 'SHELXL-97 (Sheldrick, 1997)'
_computing_structure_solution 'SHELXS-97 (Sheldrick, 1990)'
_diffrn_ambient_temperature 298
_diffrn_measured_fraction_theta_full 0.992
_diffrn_measured_fraction_theta_max 0.992
_diffrn_measurement_device_type 'Bruker SMART APEX'
_diffrn_measurement_method 'phi and omega scans'
_diffrn_radiation_monochromator graphite
_diffrn_radiation_source 'fine-focus sealed tube'
_diffrn_radiation_type MoK\a
_diffrn_radiation_wavelength 0.71073
_diffrn_reflns_av_R_equivalents 0.0254
_diffrn_reflns_av_sigmaI/netI 0.0321
_diffrn_reflns_limit_h_max 12
_diffrn_reflns_limit_h_min -12
_diffrn_reflns_limit_k_max 12
_diffrn_reflns_limit_k_min -12
_diffrn_reflns_limit_l_max 14
_diffrn_reflns_limit_l_min -14
_diffrn_reflns_number 10443
_diffrn_reflns_theta_full 25.80
_diffrn_reflns_theta_max 25.80
_diffrn_reflns_theta_min 1.75
_exptl_absorpt_coefficient_mu 2.042
_exptl_absorpt_correction_T_max 0.7493
_exptl_absorpt_correction_T_min 0.6293
_exptl_absorpt_correction_type multi-scan
_exptl_absorpt_process_details SADABAS
_exptl_crystal_colour colorless
_exptl_crystal_density_diffrn 1.431
_exptl_crystal_density_method 'not measured'
_exptl_crystal_description block
_exptl_crystal_F_000 452
_exptl_crystal_size_max 0.25
_exptl_crystal_size_mid 0.22
_exptl_crystal_size_min 0.15
_refine_diff_density_max 0.356
_refine_diff_density_min -0.329
_refine_diff_density_rms 0.039
_refine_ls_extinction_method none
_refine_ls_goodness_of_fit_ref 1.020
_refine_ls_hydrogen_treatment noref
_refine_ls_matrix_type full
_refine_ls_number_parameters 252
_refine_ls_number_reflns 3900
_refine_ls_number_restraints 0
_refine_ls_restrained_S_all 1.020
_refine_ls_R_factor_all 0.0747
_refine_ls_R_factor_gt 0.0406
_refine_ls_shift/su_max 0.001
_refine_ls_shift/su_mean 0.000
_refine_ls_structure_factor_coef Fsqd
_refine_ls_weighting_details 'calc w=1/[\s^2^(Fo^2^)+(0.0460P)^2^+0.3138P] where P=(Fo^2^+2Fc^2^)/3'
_refine_ls_weighting_scheme calc
_refine_ls_wR_factor_gt 0.0971
_refine_ls_wR_factor_ref 0.1110
_reflns_number_gt 2403
_reflns_number_total 3900
_reflns_threshold_expression >2sigma(I)
_cod_data_source_file ol800424v-file005.cif
_cod_data_source_block 7
_cod_depositor_comments
;
The following automatic conversions were performed:

'_symmetry_cell_setting' value 'Triclinic' changed to 'triclinic'
according to /home/saulius/struct/CIF-dictionaries/cif_core.dic
dictionary named 'cif_core.dic' version 2.4.1 from 2010-06-29.

Automatic conversion script
Id: cif_fix_values 1715 2011-07-08 13:25:40Z adriana 
;
_cod_database_code 1504631

loop_
_symmetry_equiv_pos_as_xyz
'x, y, z'
'-x, -y, -z'

loop_
_atom_site_label
_atom_site_type_symbol
_atom_site_fract_x
_atom_site_fract_y
_atom_site_fract_z
_atom_site_U_iso_or_equiv
_atom_site_adp_type
_atom_site_occupancy
_atom_site_symmetry_multiplicity
_atom_site_calc_flag
_atom_site_refinement_flags
Br1 Br 0.88520(5) 0.27971(5) 0.55310(4) 0.1049(2) Uani 1 1 d .
C1 C 0.1342(4) -0.0015(4) 0.1674(3) 0.0698(8) Uani 1 1 d .
H1 H 0.0507 -0.1016 0.1421 0.084 Uiso 1 1 calc R
C2 C 0.1755(3) 0.0880(3) 0.2751(2) 0.0604(7) Uani 1 1 d .
C3 C 0.3230(3) 0.2359(3) 0.2879(2) 0.0599(7) Uani 1 1 d .
H3 H 0.3094 0.3279 0.3243 0.072 Uiso 1 1 calc R
C4 C 0.4599(3) 0.2466(3) 0.3528(2) 0.0562(7) Uani 1 1 d .
C5 C 0.5806(4) 0.3911(4) 0.4101(3) 0.0657(8) Uani 1 1 d .
H5 H 0.5766 0.4823 0.4082 0.079 Uiso 1 1 calc R
C6 C 0.7071(4) 0.4033(4) 0.4703(3) 0.0739(9) Uani 1 1 d .
H6 H 0.7872 0.5017 0.5093 0.089 Uiso 1 1 calc R
C7 C 0.7136(4) 0.2687(4) 0.4721(3) 0.0717(8) Uani 1 1 d .
C8 C 0.5968(4) 0.1235(4) 0.4141(3) 0.0818(10) Uani 1 1 d .
H8 H 0.6024 0.0325 0.4143 0.098 Uiso 1 1 calc R
C9 C 0.4710(4) 0.1145(4) 0.3555(3) 0.0739(9) Uani 1 1 d .
H9 H 0.3911 0.0160 0.3166 0.089 Uiso 1 1 calc R
C10 C 0.0985(3) 0.0521(4) 0.3727(3) 0.0574(7) Uani 1 1 d .
C11 C 0.2788(4) 0.0018(4) 0.0021(2) 0.0709(9) Uani 1 1 d .
C12 C 0.1962(4) -0.2413(4) -0.1446(3) 0.0872(11) Uani 1 1 d .
H12 H 0.2925 -0.1777 -0.1686 0.105 Uiso 1 1 calc R
C13 C 0.1971(8) -0.3805(7) -0.1266(4) 0.163(2) Uani 1 1 d .
H13A H 0.1024 -0.4430 -0.1038 0.244 Uiso 1 1 calc R
H13B H 0.2802 -0.3488 -0.0674 0.244 Uiso 1 1 calc R
H13C H 0.2094 -0.4413 -0.1967 0.244 Uiso 1 1 calc R
C14 C 0.0675(7) -0.2771(7) -0.2283(4) 0.145(2) Uani 1 1 d .
H14A H 0.0714 -0.3387 -0.3015 0.217 Uiso 1 1 calc R
H14B H 0.0731 -0.1807 -0.2355 0.217 Uiso 1 1 calc R
H14C H -0.0266 -0.3353 -0.2028 0.217 Uiso 1 1 calc R
C15 C 0.3390(4) 0.3448(4) 0.1208(3) 0.0647(8) Uani 1 1 d .
C16 C 0.4658(4) 0.6267(4) 0.1676(3) 0.0710(9) Uani 1 1 d .
H16 H 0.4768 0.6085 0.0861 0.085 Uiso 1 1 calc R
C17 C 0.6161(5) 0.7426(5) 0.2387(3) 0.1068(13) Uani 1 1 d .
H17A H 0.6066 0.7571 0.3186 0.160 Uiso 1 1 calc R
H17B H 0.6501 0.8412 0.2220 0.160 Uiso 1 1 calc R
H17C H 0.6889 0.7045 0.2216 0.160 Uiso 1 1 calc R
C18 C 0.3425(5) 0.6724(5) 0.1873(4) 0.1072(13) Uani 1 1 d .
H18A H 0.2485 0.5901 0.1403 0.161 Uiso 1 1 calc R
H18B H 0.3693 0.7680 0.1674 0.161 Uiso 1 1 calc R
H18C H 0.3303 0.6886 0.2668 0.161 Uiso 1 1 calc R
H1A H -0.068(4) -0.094(5) 0.405(3) 0.107(14) Uiso 1 1 d .
N1 N 0.2303(3) 0.0721(3) 0.0972(2) 0.0759(8) Uani 1 1 d .
N2 N 0.3369(3) 0.2265(3) 0.16411(19) 0.0658(7) Uani 1 1 d .
O1 O -0.0281(3) -0.0769(3) 0.34919(19) 0.0742(6) Uani 1 1 d .
O2 O 0.1555(2) 0.1448(3) 0.47074(17) 0.0693(5) Uani 1 1 d .
O3 O 0.3875(3) 0.0733(2) -0.03712(17) 0.0770(6) Uani 1 1 d .
O4 O 0.1812(3) -0.1501(3) -0.03399(19) 0.1002(8) Uani 1 1 d .
O5 O 0.2797(3) 0.3232(3) 0.02667(19) 0.0794(6) Uani 1 1 d .
O6 O 0.4248(3) 0.4817(2) 0.19887(17) 0.0756(6) Uani 1 1 d .

loop_
_atom_site_aniso_label
_atom_site_aniso_U_11
_atom_site_aniso_U_22
_atom_site_aniso_U_33
_atom_site_aniso_U_23
_atom_site_aniso_U_13
_atom_site_aniso_U_12
Br1 0.0887(3) 0.1256(4) 0.1170(4) 0.0410(3) 0.0203(2) 0.0613(3)
C1 0.076(2) 0.065(2) 0.063(2) 0.0243(17) 0.0295(16) 0.0246(16)
C2 0.0706(19) 0.0651(19) 0.0498(17) 0.0211(15) 0.0253(14) 0.0325(16)
C3 0.079(2) 0.0602(18) 0.0484(16) 0.0199(14) 0.0310(15) 0.0356(16)
C4 0.0719(19) 0.0476(17) 0.0530(16) 0.0182(13) 0.0309(15) 0.0284(16)
C5 0.080(2) 0.0516(19) 0.0690(19) 0.0194(15) 0.0268(17) 0.0321(17)
C6 0.071(2) 0.063(2) 0.078(2) 0.0147(17) 0.0212(17) 0.0259(17)
C7 0.072(2) 0.076(2) 0.079(2) 0.0277(18) 0.0305(17) 0.0410(19)
C8 0.086(2) 0.064(2) 0.109(3) 0.032(2) 0.031(2) 0.042(2)
C9 0.075(2) 0.0538(19) 0.089(2) 0.0195(17) 0.0196(18) 0.0275(17)
C10 0.0561(18) 0.069(2) 0.0573(19) 0.0258(16) 0.0205(15) 0.0331(17)
C11 0.092(2) 0.063(2) 0.0499(18) 0.0153(16) 0.0246(17) 0.0297(19)
C12 0.100(3) 0.069(2) 0.064(2) -0.0007(18) 0.031(2) 0.025(2)
C13 0.262(7) 0.194(6) 0.096(3) 0.017(4) 0.018(4) 0.175(6)
C14 0.197(5) 0.207(6) 0.069(3) 0.015(3) 0.011(3) 0.141(5)
C15 0.077(2) 0.064(2) 0.0545(19) 0.0230(17) 0.0277(17) 0.0302(17)
C16 0.090(2) 0.062(2) 0.0614(19) 0.0287(16) 0.0242(17) 0.0296(18)
C17 0.116(3) 0.077(3) 0.096(3) 0.030(2) -0.001(2) 0.018(2)
C18 0.134(3) 0.108(3) 0.104(3) 0.041(3) 0.043(3) 0.071(3)
N1 0.103(2) 0.0571(16) 0.0529(14) 0.0156(12) 0.0368(14) 0.0240(15)
N2 0.0914(18) 0.0516(15) 0.0483(14) 0.0168(12) 0.0281(13) 0.0265(14)
O1 0.0637(14) 0.0894(17) 0.0577(13) 0.0264(12) 0.0229(11) 0.0228(13)
O2 0.0699(13) 0.0790(14) 0.0512(12) 0.0178(11) 0.0220(10) 0.0284(11)
O3 0.0918(15) 0.0720(14) 0.0663(13) 0.0264(11) 0.0371(12) 0.0331(12)
O4 0.1185(19) 0.0671(16) 0.0712(15) 0.0000(12) 0.0471(14) 0.0152(14)
O5 0.0983(16) 0.0836(16) 0.0537(13) 0.0219(12) 0.0136(12) 0.0395(13)
O6 0.1060(17) 0.0569(13) 0.0539(12) 0.0212(11) 0.0110(11) 0.0273(12)

loop_
_atom_type_symbol
_atom_type_description
_atom_type_scat_dispersion_real
_atom_type_scat_dispersion_imag
_atom_type_scat_source
C C 0.0033 0.0000 'International Tables Vol C Tables 4.2.6.8 and 6.1.1.4'
H H 0.0000 0.0000 'International Tables Vol C Tables 4.2.6.8 and 6.1.1.4'
Br Br -0.2901 0.0000 'International Tables Vol C Tables 4.2.6.8 and 6.1.1.4'
N N 0.0061 0.0000 'International Tables Vol C Tables 4.2.6.8 and 6.1.1.4'
O O 0.0106 0.0000 'International Tables Vol C Tables 4.2.6.8 and 6.1.1.4'

loop_
_geom_angle_atom_site_label_1
_geom_angle_atom_site_label_2
_geom_angle_atom_site_label_3
_geom_angle
C2 C1 N1 111.4(3)
C2 C1 H1 124.3
N1 C1 H1 124.3
C1 C2 C10 127.1(3)
C1 C2 C3 110.4(2)
C10 C2 C3 122.4(3)
N2 C3 C4 112.3(2)
N2 C3 C2 100.5(2)
C4 C3 C2 115.5(2)
N2 C3 H3 109.4
C4 C3 H3 109.4
C2 C3 H3 109.4
C9 C4 C5 117.8(3)
C9 C4 C3 121.7(3)
C5 C4 C3 120.5(3)
C6 C5 C4 121.3(3)
C6 C5 H5 119.3
C4 C5 H5 119.3
C7 C6 C5 119.2(3)
C7 C6 H6 120.4
C5 C6 H6 120.4
C8 C7 C6 120.8(3)
C8 C7 Br1 118.5(3)
C6 C7 Br1 120.7(3)
C7 C8 C9 118.8(3)
C7 C8 H8 120.6
C9 C8 H8 120.6
C4 C9 C8 122.0(3)
C4 C9 H9 119.0
C8 C9 H9 119.0
O2 C10 O1 124.3(2)
O2 C10 C2 119.8(3)
O1 C10 C2 115.9(3)
O3 C11 O4 128.3(3)
O3 C11 N1 123.4(3)
O4 C11 N1 108.3(3)
C13 C12 C14 113.7(4)
C13 C12 O4 107.3(3)
C14 C12 O4 106.6(3)
C13 C12 H12 109.7
C14 C12 H12 109.7
O4 C12 H12 109.7
C12 C13 H13A 109.5
C12 C13 H13B 109.5
H13A C13 H13B 109.5
C12 C13 H13C 109.5
H13A C13 H13C 109.5
H13B C13 H13C 109.5
C12 C14 H14A 109.5
C12 C14 H14B 109.5
H14A C14 H14B 109.5
C12 C14 H14C 109.5
H14A C14 H14C 109.5
H14B C14 H14C 109.5
O5 C15 O6 127.3(3)
O5 C15 N2 124.7(3)
O6 C15 N2 107.8(3)
O6 C16 C17 105.2(3)
O6 C16 C18 109.2(3)
C17 C16 C18 114.5(3)
O6 C16 H16 109.3
C17 C16 H16 109.3
C18 C16 H16 109.3
C16 C17 H17A 109.5
C16 C17 H17B 109.5
H17A C17 H17B 109.5
C16 C17 H17C 109.5
H17A C17 H17C 109.5
H17B C17 H17C 109.5
C16 C18 H18A 109.5
C16 C18 H18B 109.5
H18A C18 H18B 109.5
C16 C18 H18C 109.5
H18A C18 H18C 109.5
H18B C18 H18C 109.5
C1 N1 C11 127.3(3)
C1 N1 N2 108.2(2)
C11 N1 N2 116.8(2)
C15 N2 N1 113.9(2)
C15 N2 C3 120.0(2)
N1 N2 C3 107.6(2)
C10 O1 H1A 114(3)
C11 O4 C12 117.0(2)
C15 O6 C16 118.8(2)

loop_
_geom_bond_atom_site_label_1
_geom_bond_atom_site_label_2
_geom_bond_distance
Br1 C7 1.890(3)
C1 C2 1.319(4)
C1 N1 1.379(3)
C1 H1 0.9300
C2 C10 1.460(4)
C2 C3 1.507(4)
C3 N2 1.498(3)
C3 C4 1.501(4)
C3 H3 0.9800
C4 C9 1.372(4)
C4 C5 1.378(4)
C5 C6 1.377(4)
C5 H5 0.9300
C6 C7 1.373(4)
C6 H6 0.9300
C7 C8 1.369(5)
C8 C9 1.377(5)
C8 H8 0.9300
C9 H9 0.9300
C10 O2 1.242(3)
C10 O1 1.288(3)
C11 O3 1.184(3)
C11 O4 1.322(4)
C11 N1 1.408(4)
C12 C13 1.456(6)
C12 C14 1.463(6)
C12 O4 1.476(4)
C12 H12 0.9800
C13 H13A 0.9600
C13 H13B 0.9600
C13 H13C 0.9600
C14 H14A 0.9600
C14 H14B 0.9600
C14 H14C 0.9600
C15 O5 1.197(3)
C15 O6 1.325(4)
C15 N2 1.394(4)
C16 O6 1.462(3)
C16 C17 1.482(5)
C16 C18 1.489(5)
C16 H16 0.9800
C17 H17A 0.9600
C17 H17B 0.9600
C17 H17C 0.9600
C18 H18A 0.9600
C18 H18B 0.9600
C18 H18C 0.9600
N1 N2 1.419(3)
O1 H1A 0.81(4)
